data_7119858
loop_
_publ_author_name
'Lakshmi, Vellanki'
'Haketa, Yohei'
'Yamakado, Ryohei'
'Yasuda, Nobuhiro'
'Maeda, Hiromitsu'

_publ_section_title
;
 Dimension-controlled assemblies of anion-responsive \p-electronic systems
 bearing aryl substituents with fan-shaped geometries.
;
_journal_issue 27
_journal_name_full 'Chemical communications (Cambridge, England)'
_journal_page_first 3834
_journal_page_last 3837
_journal_paper_doi 10.1039/c7cc01551h
_journal_volume 53
_journal_year 2017
_chemical_formula_moiety 'C27 H25 B F2 N2 O2'
_chemical_formula_sum 'C27 H25 B F2 N2 O2'
_chemical_formula_weight 458.30
_space_group_crystal_system monoclinic
_space_group_IT_number 14
_space_group_name_Hall '-P 2yab'
_space_group_name_H-M_alt 'P 1 21/a 1'
_symmetry_space_group_name_Hall '-P 2yab'
_symmetry_space_group_name_H-M 'P 1 21/a 1'
_atom_sites_solution_hydrogens geom
_audit_creation_method SHELXL-2014/7
_audit_update_record
;
2017-02-21 deposited with the CCDC.
2017-03-17 downloaded from the CCDC.
;
_cell_angle_alpha 90
_cell_angle_beta 103.3167(10)
_cell_angle_gamma 90
_cell_formula_units_Z 4
_cell_length_a 8.1530(19)
_cell_length_b 17.336(3)
_cell_length_c 17.063(5)
_cell_measurement_reflns_used 2394
_cell_measurement_temperature 93(2)
_cell_measurement_theta_max 68.200
_cell_measurement_theta_min 25.300
_cell_volume 2346.8(10)
_computing_structure_refinement 'SHELXL-2014/7 (Sheldrick, 2014)'
_diffrn_ambient_temperature 93(2)
_diffrn_measured_fraction_theta_full 0.997
_diffrn_measured_fraction_theta_max 0.996
_diffrn_measurement_device_type 'Rigaku XtaLAB P200'
_diffrn_measurement_method \w
_diffrn_radiation_type CuK\a
_diffrn_radiation_wavelength 1.54187
_diffrn_reflns_av_R_equivalents 0.0286
_diffrn_reflns_av_unetI/netI 0.0143
_diffrn_reflns_Laue_measured_fraction_full 0.997
_diffrn_reflns_Laue_measured_fraction_max 0.996
_diffrn_reflns_limit_h_max 9
_diffrn_reflns_limit_h_min -9
_diffrn_reflns_limit_k_max 19
_diffrn_reflns_limit_k_min -20
_diffrn_reflns_limit_l_max 20
_diffrn_reflns_limit_l_min -19
_diffrn_reflns_number 30070
_diffrn_reflns_point_group_measured_fraction_full 0.997
_diffrn_reflns_point_group_measured_fraction_max 0.996
_diffrn_reflns_theta_full 67.687
_diffrn_reflns_theta_max 68.546
_diffrn_reflns_theta_min 7.187
_exptl_absorpt_coefficient_mu 0.756
_exptl_absorpt_correction_type multi-scan
_exptl_absorpt_process_details 'REQAB (Rigaku, 1998)'
_exptl_crystal_colour Red
_exptl_crystal_density_diffrn 1.297
_exptl_crystal_density_method 'not measured'
_exptl_crystal_description Prism
_exptl_crystal_F_000 960
_exptl_crystal_size_max 0.140
_exptl_crystal_size_mid 0.100
_exptl_crystal_size_min 0.060
_exptl_transmission_factor_max 0.956
_exptl_transmission_factor_min 0.913
_refine_diff_density_max 0.236
_refine_diff_density_min -0.257
_refine_diff_density_rms 0.037
_refine_ls_extinction_method none
_refine_ls_goodness_of_fit_ref 1.038
_refine_ls_hydrogen_treatment constr
_refine_ls_matrix_type full
_refine_ls_number_parameters 311
_refine_ls_number_reflns 4301
_refine_ls_number_restraints 0
_refine_ls_restrained_S_all 1.038
_refine_ls_R_factor_all 0.0345
_refine_ls_R_factor_gt 0.0307
_refine_ls_shift/su_max 0.001
_refine_ls_shift/su_mean 0.000
_refine_ls_structure_factor_coef Fsqd
_refine_ls_weighting_details 'w=1/[\s^2^(Fo^2^)+(0.0454P)^2^+0.6760P] where P=(Fo^2^+2Fc^2^)/3'
_refine_ls_weighting_scheme calc
_refine_ls_wR_factor_gt 0.0815
_refine_ls_wR_factor_ref 0.0838
_reflns_Friedel_coverage 0.000
_reflns_number_gt 3844
_reflns_number_total 4301
_reflns_threshold_expression 'I > 2\s(I)'
_cod_data_source_file c7cc01551h2.cif
_cod_data_source_block 60206m
_cod_depositor_comments 'Adding full bibliography for 7119857--7119860.cif.'
_cod_database_code 7119858
_shelx_shelxl_version_number 2014/7
_shelx_space_group_comment
;
The symmetry employed for this shelxl refinement is uniquely defined
by the following loop, which should always be used as a source of
symmetry information in preference to the above space-group names.
They are only intended as comments.
;
_shelx_estimated_absorpt_t_min 0.902
_shelx_estimated_absorpt_t_max 0.956

loop_
_space_group_symop_operation_xyz
'x, y, z'
'-x+1/2, y+1/2, -z'
'-x, -y, -z'
'x-1/2, -y-1/2, z'

loop_
_atom_site_label
_atom_site_type_symbol
_atom_site_fract_x
_atom_site_fract_y
_atom_site_fract_z
_atom_site_U_iso_or_equiv
_atom_site_adp_type
_atom_site_occupancy
_atom_site_site_symmetry_order
_atom_site_calc_flag
_atom_site_refinement_flags_posn
_atom_site_refinement_flags_adp
F1 F 0.47603(8) 0.73436(4) 0.35770(4) 0.02276(16) Uani 1 1 d . .
F2 F 0.32244(8) 0.76189(4) 0.23196(4) 0.02538(16) Uani 1 1 d . .
O1 O 0.24056(10) 0.66043(4) 0.30408(5) 0.02370(19) Uani 1 1 d . .
O2 O 0.49362(9) 0.65342(4) 0.25054(5) 0.02153(18) Uani 1 1 d . .
N1 N 0.70880(11) 0.58239(5) 0.17909(5) 0.0199(2) Uani 1 1 d . .
H1 H 0.7395 0.6290 0.1971 0.024 Uiso 1 1 calc R U
N2 N -0.00853(11) 0.60225(5) 0.36085(5) 0.0185(2) Uani 1 1 d . .
H2 H -0.0005 0.6529 0.3617 0.022 Uiso 1 1 calc R U
C7 C 0.46417(13) 0.57899(6) 0.23734(6) 0.0187(2) Uani 1 1 d . .
C8 C 0.09595(13) 0.55326(6) 0.33101(6) 0.0185(2) Uani 1 1 d . .
C9 C 0.22882(14) 0.58445(6) 0.29976(6) 0.0190(2) Uani 1 1 d . .
C10 C -0.12431(13) 0.56181(6) 0.38842(6) 0.0189(2) Uani 1 1 d . .
C11 C 0.33801(14) 0.54192(6) 0.26499(7) 0.0210(2) Uani 1 1 d . .
H3 H 0.3261 0.4875 0.2602 0.025 Uiso 1 1 calc R U
C12 C 0.57163(13) 0.54275(6) 0.19333(6) 0.0191(2) Uani 1 1 d . .
C13 C -0.09893(14) 0.48334(6) 0.37492(6) 0.0194(2) Uani 1 1 d . .
C14 C 0.78900(14) 0.53937(7) 0.13351(7) 0.0211(2) Uani 1 1 d . .
C15 C 0.63708(14) 0.38477(7) -0.00599(7) 0.0226(2) Uani 1 1 d . .
H4 H 0.5338 0.4116 -0.0245 0.027 Uiso 1 1 calc R U
C16 C 0.56310(14) 0.47185(6) 0.15309(7) 0.0200(2) Uani 1 1 d . .
C17 C -0.37754(17) 0.30687(7) 0.34262(8) 0.0320(3) Uani 1 1 d . .
H5 H -0.4189 0.2705 0.3011 0.038 Uiso 1 1 calc R U
C18 C -0.25798(15) 0.41375(7) 0.46303(7) 0.0248(3) Uani 1 1 d . .
H6 H -0.2183 0.4504 0.5045 0.030 Uiso 1 1 calc R U
C19 C -0.20862(14) 0.41972(6) 0.39025(7) 0.0216(2) Uani 1 1 d . .
C20 C 0.93734(16) 0.30540(8) 0.04631(8) 0.0333(3) Uani 1 1 d . .
H7 H 1.0404 0.2783 0.0644 0.040 Uiso 1 1 calc R U
C21 C 0.74523(14) 0.40641(6) 0.06628(7) 0.0217(2) Uani 1 1 d . .
C22 C 0.89662(16) 0.36605(8) 0.09149(8) 0.0308(3) Uani 1 1 d . .
H8 H 0.9728 0.3803 0.1403 0.037 Uiso 1 1 calc R U
C23 C 0.67845(15) 0.32442(7) -0.05129(7) 0.0246(2) Uani 1 1 d . .
H9 H 0.6037 0.3105 -0.1007 0.030 Uiso 1 1 calc R U
C24 C 0.04198(14) 0.47758(6) 0.34028(6) 0.0197(2) Uani 1 1 d . .
C25 C 0.70098(14) 0.47006(6) 0.11588(6) 0.0205(2) Uani 1 1 d . .
C26 C -0.27005(16) 0.36528(7) 0.33021(7) 0.0272(3) Uani 1 1 d . .
H10 H -0.2377 0.3683 0.2802 0.033 Uiso 1 1 calc R U
C27 C -0.36490(16) 0.35463(7) 0.47559(8) 0.0304(3) Uani 1 1 d . .
H11 H -0.3967 0.3509 0.5256 0.037 Uiso 1 1 calc R U
B1 B 0.38322(16) 0.70293(7) 0.28604(8) 0.0202(3) Uani 1 1 d . .
C29 C 0.82754(16) 0.28446(7) -0.02504(7) 0.0276(3) Uani 1 1 d . .
H12 H 0.8546 0.2427 -0.0559 0.033 Uiso 1 1 calc R U
C30 C -0.42491(16) 0.30142(7) 0.41553(8) 0.0325(3) Uani 1 1 d . .
H13 H -0.4982 0.2613 0.4241 0.039 Uiso 1 1 calc R U
C33 C -0.24803(14) 0.60073(7) 0.42725(7) 0.0241(2) Uani 1 1 d . .
H14 H -0.2033 0.6022 0.4857 0.036 Uiso 1 1 calc R U
H15 H -0.3545 0.5721 0.4150 0.036 Uiso 1 1 calc R U
H16 H -0.2676 0.6535 0.4065 0.036 Uiso 1 1 calc R U
C35 C 0.43054(15) 0.41086(7) 0.14630(7) 0.0260(3) Uani 1 1 d . .
H17 H 0.4332 0.3895 0.1998 0.039 Uiso 1 1 calc R U
H18 H 0.4522 0.3696 0.1107 0.039 Uiso 1 1 calc R U
H19 H 0.3195 0.4335 0.1240 0.039 Uiso 1 1 calc R U
C34 C 0.93922(15) 0.56899(8) 0.10708(8) 0.0297(3) Uani 1 1 d . .
H20 H 0.9616 0.6223 0.1255 0.045 Uiso 1 1 calc R U
H21 H 0.9175 0.5673 0.0482 0.045 Uiso 1 1 calc R U
H22 H 1.0373 0.5368 0.1302 0.045 Uiso 1 1 calc R U
C31 C 0.12662(16) 0.40426(6) 0.32485(7) 0.0256(3) Uani 1 1 d . .
H23 H 0.1133 0.3973 0.2667 0.038 Uiso 1 1 calc R U
H24 H 0.0751 0.3606 0.3467 0.038 Uiso 1 1 calc R U
H25 H 0.2468 0.4069 0.3510 0.038 Uiso 1 1 calc R U

loop_
_atom_site_aniso_label
_atom_site_aniso_U_11
_atom_site_aniso_U_22
_atom_site_aniso_U_33
_atom_site_aniso_U_23
_atom_site_aniso_U_13
_atom_site_aniso_U_12
F1 0.0286(4) 0.0170(3) 0.0248(3) -0.0026(2) 0.0103(3) -0.0006(2)
F2 0.0301(4) 0.0197(3) 0.0289(4) 0.0052(3) 0.0121(3) 0.0045(3)
O1 0.0274(4) 0.0128(4) 0.0349(5) -0.0021(3) 0.0154(3) -0.0008(3)
O2 0.0253(4) 0.0142(4) 0.0279(4) -0.0032(3) 0.0119(3) -0.0015(3)
N1 0.0227(5) 0.0163(4) 0.0214(5) -0.0024(4) 0.0067(4) -0.0014(4)
N2 0.0224(5) 0.0123(4) 0.0219(5) 0.0007(3) 0.0071(4) 0.0006(3)
C7 0.0232(5) 0.0148(5) 0.0175(5) -0.0003(4) 0.0033(4) 0.0017(4)
C8 0.0228(5) 0.0149(5) 0.0183(5) -0.0002(4) 0.0062(4) 0.0016(4)
C9 0.0235(5) 0.0147(5) 0.0183(5) 0.0005(4) 0.0038(4) -0.0002(4)
C10 0.0203(5) 0.0182(5) 0.0182(5) 0.0020(4) 0.0043(4) 0.0003(4)
C11 0.0278(6) 0.0136(5) 0.0235(6) -0.0010(4) 0.0095(5) 0.0000(4)
C12 0.0218(5) 0.0169(5) 0.0195(5) 0.0008(4) 0.0064(4) 0.0003(4)
C13 0.0236(5) 0.0170(5) 0.0177(5) 0.0016(4) 0.0048(4) -0.0008(4)
C14 0.0220(5) 0.0227(6) 0.0195(5) -0.0012(4) 0.0064(4) 0.0017(4)
C15 0.0254(6) 0.0202(5) 0.0237(6) 0.0022(4) 0.0089(5) 0.0019(4)
C16 0.0230(5) 0.0173(5) 0.0203(5) -0.0002(4) 0.0063(4) 0.0022(4)
C17 0.0413(7) 0.0193(6) 0.0334(7) 0.0005(5) 0.0042(6) -0.0074(5)
C18 0.0266(6) 0.0237(6) 0.0240(6) 0.0026(5) 0.0054(5) -0.0015(5)
C19 0.0227(5) 0.0170(5) 0.0247(6) 0.0039(4) 0.0045(4) 0.0007(4)
C20 0.0304(6) 0.0335(7) 0.0371(7) -0.0033(6) 0.0096(5) 0.0112(5)
C21 0.0246(6) 0.0195(6) 0.0233(6) 0.0002(4) 0.0101(4) 0.0009(4)
C22 0.0286(6) 0.0347(7) 0.0280(6) -0.0058(5) 0.0042(5) 0.0072(5)
C23 0.0302(6) 0.0231(6) 0.0228(6) -0.0013(5) 0.0108(5) -0.0029(5)
C24 0.0254(5) 0.0164(5) 0.0177(5) 0.0007(4) 0.0056(4) -0.0005(4)
C25 0.0224(5) 0.0196(5) 0.0198(5) -0.0002(4) 0.0056(4) 0.0030(4)
C26 0.0367(7) 0.0200(6) 0.0254(6) 0.0020(5) 0.0078(5) -0.0023(5)
C27 0.0319(6) 0.0311(7) 0.0304(6) 0.0081(5) 0.0115(5) -0.0030(5)
B1 0.0248(6) 0.0138(6) 0.0244(6) 0.0002(5) 0.0105(5) 0.0003(5)
C29 0.0347(7) 0.0214(6) 0.0317(6) -0.0040(5) 0.0178(5) 0.0013(5)
C30 0.0324(6) 0.0238(6) 0.0415(7) 0.0083(5) 0.0084(6) -0.0075(5)
C33 0.0253(6) 0.0218(6) 0.0272(6) 0.0018(5) 0.0101(5) 0.0026(4)
C35 0.0299(6) 0.0193(6) 0.0320(6) -0.0056(5) 0.0134(5) -0.0024(5)
C34 0.0270(6) 0.0331(7) 0.0320(6) -0.0060(5) 0.0133(5) -0.0049(5)
C31 0.0353(6) 0.0157(5) 0.0288(6) -0.0001(5) 0.0136(5) 0.0007(5)

loop_
_atom_type_symbol
_atom_type_description
_atom_type_scat_dispersion_real
_atom_type_scat_dispersion_imag
_atom_type_scat_source
C C 0.0181 0.0091 'International Tables Vol C Tables 4.2.6.8 and 6.1.1.4'
H H 0.0000 0.0000 'International Tables Vol C Tables 4.2.6.8 and 6.1.1.4'
B B 0.0090 0.0039 'International Tables Vol C Tables 4.2.6.8 and 6.1.1.4'
F F 0.0727 0.0534 'International Tables Vol C Tables 4.2.6.8 and 6.1.1.4'
N N 0.0311 0.0180 'International Tables Vol C Tables 4.2.6.8 and 6.1.1.4'
O O 0.0492 0.0322 'International Tables Vol C Tables 4.2.6.8 and 6.1.1.4'

loop_
_geom_angle_atom_site_label_1
_geom_angle_atom_site_label_2
_geom_angle_atom_site_label_3
_geom_angle
C9 O1 B1 122.63(9)
C7 O2 B1 122.35(9)
C14 N1 C12 110.23(9)
C14 N1 H1 124.9
C12 N1 H1 124.9
C10 N2 C8 110.54(9)
C10 N2 H2 124.7
C8 N2 H2 124.7
O2 C7 C11 120.98(10)
O2 C7 C12 114.24(9)
C11 C7 C12 124.78(10)
N2 C8 C24 107.29(9)
N2 C8 C9 119.54(10)
C24 C8 C9 133.16(10)
O1 C9 C11 120.49(10)
O1 C9 C8 114.23(9)
C11 C9 C8 125.26(10)
N2 C10 C13 107.82(9)
N2 C10 C33 121.41(10)
C13 C10 C33 130.75(10)
C7 C11 C9 119.90(10)
C7 C11 H3 120.0
C9 C11 H3 120.0
N1 C12 C16 107.51(9)
N1 C12 C7 119.65(10)
C16 C12 C7 132.67(10)
C10 C13 C24 107.60(9)
C10 C13 C19 125.12(10)
C24 C13 C19 127.18(10)
N1 C14 C25 107.84(9)
N1 C14 C34 121.65(10)
C25 C14 C34 130.44(10)
C23 C15 C21 120.73(11)
C23 C15 H4 119.6
C21 C15 H4 119.6
C12 C16 C25 106.53(10)
C12 C16 C35 127.63(10)
C25 C16 C35 125.77(10)
C26 C17 C30 120.16(12)
C26 C17 H5 119.9
C30 C17 H5 119.9
C27 C18 C19 120.70(11)
C27 C18 H6 119.6
C19 C18 H6 119.6
C18 C19 C26 118.31(10)
C18 C19 C13 121.50(10)
C26 C19 C13 120.15(10)
C29 C20 C22 119.89(12)
C29 C20 H7 120.1
C22 C20 H7 120.1
C15 C21 C22 118.16(10)
C15 C21 C25 121.18(10)
C22 C21 C25 120.66(10)
C20 C22 C21 121.02(12)
C20 C22 H8 119.5
C21 C22 H8 119.5
C29 C23 C15 120.42(11)
C29 C23 H9 119.8
C15 C23 H9 119.8
C8 C24 C13 106.71(9)
C8 C24 C31 127.14(10)
C13 C24 C31 125.87(10)
C14 C25 C16 107.87(10)
C14 C25 C21 125.59(10)
C16 C25 C21 126.54(10)
C17 C26 C19 120.88(11)
C17 C26 H10 119.6
C19 C26 H10 119.6
C30 C27 C18 120.26(12)
C30 C27 H11 119.9
C18 C27 H11 119.9
F2 B1 F1 109.50(9)
F2 B1 O1 109.25(9)
F1 B1 O1 107.99(9)
F2 B1 O2 108.30(9)
F1 B1 O2 109.25(9)
O1 B1 O2 112.51(9)
C23 C29 C20 119.77(11)
C23 C29 H12 120.1
C20 C29 H12 120.1
C27 C30 C17 119.69(11)
C27 C30 H13 120.2
C17 C30 H13 120.2
C10 C33 H14 109.5
C10 C33 H15 109.5
H14 C33 H15 109.5
C10 C33 H16 109.5
H14 C33 H16 109.5
H15 C33 H16 109.5
C16 C35 H17 109.5
C16 C35 H18 109.5
H17 C35 H18 109.5
C16 C35 H19 109.5
H17 C35 H19 109.5
H18 C35 H19 109.5
C14 C34 H20 109.5
C14 C34 H21 109.5
H20 C34 H21 109.5
C14 C34 H22 109.5
H20 C34 H22 109.5
H21 C34 H22 109.5
C24 C31 H23 109.5
C24 C31 H24 109.5
H23 C31 H24 109.5
C24 C31 H25 109.5
H23 C31 H25 109.5
H24 C31 H25 109.5

loop_
_geom_bond_atom_site_label_1
_geom_bond_atom_site_label_2
_geom_bond_distance
F1 B1 1.3922(15)
F2 B1 1.3897(14)
O1 C9 1.3215(13)
O1 B1 1.4682(15)
O2 C7 1.3223(13)
O2 B1 1.4714(14)
N1 C14 1.3501(14)
N1 C12 1.3810(14)
N1 H1 0.8800
N2 C10 1.3447(14)
N2 C8 1.3806(14)
N2 H2 0.8800
C7 C11 1.3846(15)
C7 C12 1.4245(15)
C8 C24 1.4042(15)
C8 C9 1.4200(15)
C9 C11 1.3897(15)
C10 C13 1.4030(15)
C10 C33 1.4898(15)
C11 H3 0.9500
C12 C16 1.4017(15)
C13 C24 1.4113(16)
C13 C19 1.4806(15)
C14 C25 1.3963(16)
C14 C34 1.4905(16)
C15 C23 1.3877(16)
C15 C21 1.3921(17)
C15 H4 0.9500
C16 C25 1.4130(16)
C16 C35 1.4973(16)
C17 C26 1.3871(17)
C17 C30 1.388(2)
C17 H5 0.9500
C18 C27 1.3937(17)
C18 C19 1.3946(17)
C18 H6 0.9500
C19 C26 1.3981(17)
C20 C29 1.3833(19)
C20 C22 1.3885(18)
C20 H7 0.9500
C21 C22 1.3977(17)
C21 C25 1.4848(15)
C22 H8 0.9500
C23 C29 1.3811(18)
C23 H9 0.9500
C24 C31 1.4983(15)
C26 H10 0.9500
C27 C30 1.3818(19)
C27 H11 0.9500
C29 H12 0.9500
C30 H13 0.9500
C33 H14 0.9800
C33 H15 0.9800
C33 H16 0.9800
C35 H17 0.9800
C35 H18 0.9800
C35 H19 0.9800
C34 H20 0.9800
C34 H21 0.9800
C34 H22 0.9800
C31 H23 0.9800
C31 H24 0.9800
C31 H25 0.9800

loop_
_geom_torsion_atom_site_label_1
_geom_torsion_atom_site_label_2
_geom_torsion_atom_site_label_3
_geom_torsion_atom_site_label_4
_geom_torsion
B1 O2 C7 C11 -7.57(15)
B1 O2 C7 C12 172.34(9)
C10 N2 C8 C24 0.16(12)
C10 N2 C8 C9 -179.21(9)
B1 O1 C9 C11 -10.68(16)
B1 O1 C9 C8 170.91(10)
N2 C8 C9 O1 1.18(14)
C24 C8 C9 O1 -178.01(11)
N2 C8 C9 C11 -177.15(10)
C24 C8 C9 C11 3.7(2)
C8 N2 C10 C13 -1.37(12)
C8 N2 C10 C33 177.23(10)
O2 C7 C11 C9 6.78(16)
C12 C7 C11 C9 -173.11(10)
O1 C9 C11 C7 2.42(16)
C8 C9 C11 C7 -179.35(10)
C14 N1 C12 C16 -1.36(12)
C14 N1 C12 C7 -177.17(10)
O2 C7 C12 N1 9.63(15)
C11 C7 C12 N1 -170.47(10)
O2 C7 C12 C16 -164.93(11)
C11 C7 C12 C16 15.0(2)
N2 C10 C13 C24 2.03(12)
C33 C10 C13 C24 -176.39(11)
N2 C10 C13 C19 -174.60(10)
C33 C10 C13 C19 6.97(19)
C12 N1 C14 C25 1.10(12)
C12 N1 C14 C34 178.30(10)
N1 C12 C16 C25 1.07(12)
C7 C12 C16 C25 176.11(11)
N1 C12 C16 C35 -176.01(11)
C7 C12 C16 C35 -1.0(2)
C27 C18 C19 C26 0.43(17)
C27 C18 C19 C13 178.29(11)
C10 C13 C19 C18 -48.89(16)
C24 C13 C19 C18 135.14(12)
C10 C13 C19 C26 128.93(12)
C24 C13 C19 C26 -47.05(16)
C23 C15 C21 C22 0.42(17)
C23 C15 C21 C25 -179.00(10)
C29 C20 C22 C21 0.3(2)
C15 C21 C22 C20 -0.80(19)
C25 C21 C22 C20 178.63(12)
C21 C15 C23 C29 0.40(17)
N2 C8 C24 C13 1.10(12)
C9 C8 C24 C13 -179.64(11)
N2 C8 C24 C31 -173.06(10)
C9 C8 C24 C31 6.2(2)
C10 C13 C24 C8 -1.91(12)
C19 C13 C24 C8 174.63(10)
C10 C13 C24 C31 172.34(11)
C19 C13 C24 C31 -11.11(18)
N1 C14 C25 C16 -0.40(12)
C34 C14 C25 C16 -177.28(12)
N1 C14 C25 C21 179.26(10)
C34 C14 C25 C21 2.4(2)
C12 C16 C25 C14 -0.42(12)
C35 C16 C25 C14 176.72(11)
C12 C16 C25 C21 179.92(10)
C35 C16 C25 C21 -2.94(18)
C15 C21 C25 C14 -116.53(13)
C22 C21 C25 C14 64.06(16)
C15 C21 C25 C16 63.07(16)
C22 C21 C25 C16 -116.34(14)
C30 C17 C26 C19 -0.42(19)
C18 C19 C26 C17 0.09(17)
C13 C19 C26 C17 -177.79(11)
C19 C18 C27 C30 -0.64(19)
C9 O1 B1 F2 129.72(10)
C9 O1 B1 F1 -111.25(11)
C9 O1 B1 O2 9.40(15)
C7 O2 B1 F2 -121.04(10)
C7 O2 B1 F1 119.75(10)
C7 O2 B1 O1 -0.17(14)
C15 C23 C29 C20 -0.87(18)
C22 C20 C29 C23 0.49(19)
C18 C27 C30 C17 0.3(2)
C26 C17 C30 C27 0.2(2)
